data_7008996
loop_
_publ_author_name
'Corcoran, Christopher'
'Fawcett, John'
'Friedrichs, Steffi'
'Holloway, John H.'
'Hope, Eric G.'
'Russell, David R.'
'Saunders, Graham C.'
'Stuart, Alison M.'

_publ_section_title
;
 Structural and electronic impact of fluorine in the ortho positions of
 triphenylphosphine and 1,2-bis(diphenylphosphino)ethane; a comparison
 of 2,6-difluorophenyl- with pentafluorophenyl-phosphines
;
_journal_issue 2
_journal_name_full 'Journal of the Chemical Society, Dalton Transactions'
_journal_page_first 161
_journal_paper_doi 10.1039/a907759f
_journal_year 2000
_chemical_formula_sum 'C37 H18 Cl F12 Ir O P2'
_chemical_formula_weight 996.10
_chemical_name_systematic
; 
 ? 
;
_space_group_IT_number 61
_symmetry_cell_setting orthorhombic
_symmetry_space_group_name_Hall '-P 2ac 2ab'
_symmetry_space_group_name_H-M 'P b c a'
_atom_sites_solution_hydrogens geom
_atom_sites_solution_primary direct
_atom_sites_solution_secondary difmap
_audit_creation_method SHELXL-97
_cell_angle_alpha 90.00
_cell_angle_beta 90.00
_cell_angle_gamma 90.00
_cell_formula_units_Z 4
_cell_length_a 16.159(2)
_cell_length_b 12.536(3)
_cell_length_c 16.644(3)
_cell_measurement_reflns_used 47
_cell_measurement_temperature 190(2)
_cell_measurement_theta_max 12.51
_cell_measurement_theta_min 2.38
_cell_volume 3371.6(11)
_computing_cell_refinement 'XSCANS (Fait, 1991)'
_computing_data_collection 'XSCANS (Fait, 1991)'
_computing_data_reduction 'XSCANS (Fait, 1991)'
_computing_molecular_graphics 'SHELXL-97 (Sheldrick, 1997)'
_computing_publication_material 'SHELXL-97 (Sheldrick, 1997)'
_computing_structure_refinement 'SHELXL-97 (Sheldrick, 1997)'
_computing_structure_solution 'SHELXS-97 (Sheldrick, 1990)'
_diffrn_ambient_temperature 190(2)
_diffrn_measured_fraction_theta_full 0.995
_diffrn_measured_fraction_theta_max 0.995
_diffrn_measurement_device_type 'Siemens P4 diffractometer'
_diffrn_measurement_method 'omega scan'
_diffrn_radiation_monochromator graphite
_diffrn_radiation_source 'fine-focus sealed tube'
_diffrn_radiation_type MoK\a
_diffrn_radiation_wavelength 0.71073
_diffrn_reflns_av_R_equivalents 0.0187
_diffrn_reflns_av_sigmaI/netI 0.0266
_diffrn_reflns_limit_h_max 20
_diffrn_reflns_limit_h_min -1
_diffrn_reflns_limit_k_max 16
_diffrn_reflns_limit_k_min 0
_diffrn_reflns_limit_l_max 1
_diffrn_reflns_limit_l_min -21
_diffrn_reflns_number 4172
_diffrn_reflns_theta_full 26.99
_diffrn_reflns_theta_max 26.99
_diffrn_reflns_theta_min 2.52
_diffrn_standards_decay_% <2
_diffrn_standards_interval_count 100
_diffrn_standards_number 3
_exptl_absorpt_coefficient_mu 4.234
_exptl_absorpt_correction_T_max 0.50
_exptl_absorpt_correction_T_min 0.59
_exptl_absorpt_correction_type 'psi scan (XEMP; SHELXL-97)'
_exptl_crystal_colour yellow
_exptl_crystal_density_diffrn 1.962
_exptl_crystal_density_method 'not measured'
_exptl_crystal_description block
_exptl_crystal_F_000 1920
_exptl_crystal_size_max 0.48
_exptl_crystal_size_mid 0.42
_exptl_crystal_size_min 0.38
_refine_diff_density_max 0.998
_refine_diff_density_min -0.699
_refine_diff_density_rms 0.111
_refine_ls_extinction_method none
_refine_ls_goodness_of_fit_ref 1.040
_refine_ls_hydrogen_treatment 'riding model'
_refine_ls_matrix_type full
_refine_ls_number_parameters 259
_refine_ls_number_reflns 3662
_refine_ls_number_restraints 12
_refine_ls_restrained_S_all 1.039
_refine_ls_R_factor_all 0.0580
_refine_ls_R_factor_gt 0.0314
_refine_ls_shift/su_max 0.048
_refine_ls_shift/su_mean 0.003
_refine_ls_structure_factor_coef Fsqd
_refine_ls_weighting_details 'calc w=1/[\s^2^(Fo^2^)+(0.0108P)^2^+15.9054P] where P=(Fo^2^+2Fc^2^)/3'
_refine_ls_weighting_scheme calc
_refine_ls_wR_factor_gt 0.0525
_refine_ls_wR_factor_ref 0.0607
_reflns_number_gt 2483
_reflns_number_total 3662
_reflns_threshold_expression >2sigma(I)
_cod_data_source_file a907759f.txt
_cod_data_source_block 10
_cod_depositor_comments
;
The following automatic conversions were performed:
'_symmetry_cell_setting' value 'Orthorhombic' changed to 'orthorhombic'
according to '/home/saulius/struct/CIF-dictionaries/cif_core.dic'
dictionary named 'cif_core.dic' version 2.4.1 from 2010-06-29.

Automatic conversion script
Id: cif_fix_enum 1527 2010-12-29 10:47:43Z saulius 
;
_cod_original_sg_symbol_H-M Pbca
_cod_database_code 7008996

loop_
_symmetry_equiv_pos_as_xyz
'x, y, z'
'-x+1/2, -y, z+1/2'
'-x, y+1/2, -z+1/2'
'x+1/2, -y+1/2, -z'
'-x, -y, -z'
'x-1/2, y, -z-1/2'
'x, -y-1/2, z-1/2'
'-x-1/2, y-1/2, z'

loop_
_atom_site_label
_atom_site_type_symbol
_atom_site_fract_x
_atom_site_fract_y
_atom_site_fract_z
_atom_site_U_iso_or_equiv
_atom_site_adp_type
_atom_site_occupancy
_atom_site_symmetry_multiplicity
_atom_site_calc_flag
_atom_site_refinement_flags
_atom_site_disorder_assembly
_atom_site_disorder_group
Ir1 Ir 0.0000 0.0000 0.0000 0.01735(6) Uani 1 2 d S . .
P1 P -0.12055(7) -0.02055(9) 0.07211(7) 0.0182(2) Uani 1 1 d . A .
Cl1 Cl 0.0686(2) 0.0038(4) 0.1284(2) 0.0254(9) Uani 0.50 1 d P A 1
C1 C 0.0519(7) 0.0021(14) 0.0946(7) 0.021(3) Uani 0.50 1 d PU A 2
O1 O 0.0884(7) 0.0026(16) 0.1540(6) 0.036(3) Uani 0.50 1 d PU A 2
F12 F -0.18559(17) 0.1418(2) -0.03604(16) 0.0282(6) Uani 1 1 d . . .
F16 F -0.26835(17) -0.1894(2) 0.07073(17) 0.0335(7) Uani 1 1 d . . .
F22 F -0.08555(18) -0.0858(2) 0.25341(16) 0.0319(7) Uani 1 1 d . . .
F26 F -0.11783(18) -0.2271(2) -0.00729(16) 0.0320(6) Uani 1 1 d . . .
F32 F -0.25076(18) -0.0367(2) 0.20040(17) 0.0356(7) Uani 1 1 d . . .
F36 F -0.05115(17) 0.2061(2) 0.10244(17) 0.0303(6) Uani 1 1 d . . .
C11 C -0.2192(3) -0.0261(3) 0.0177(2) 0.0198(10) Uani 1 1 d . . .
C12 C -0.2392(3) 0.0583(4) -0.0339(3) 0.0212(10) Uani 1 1 d . A .
C13 C -0.3090(3) 0.0637(4) -0.0804(3) 0.0259(10) Uani 1 1 d . . .
H13A H -0.3185 0.1227 -0.1150 0.031 Uiso 1 1 calc R A .
C14 C -0.3653(3) -0.0193(4) -0.0755(3) 0.0286(11) Uani 1 1 d . A .
H14A H -0.4138 -0.0176 -0.1077 0.034 Uiso 1 1 calc R . .
C15 C -0.3522(3) -0.1048(4) -0.0246(3) 0.0283(11) Uani 1 1 d . . .
H15A H -0.3913 -0.1611 -0.0208 0.034 Uiso 1 1 calc R A .
C16 C -0.2799(3) -0.1057(4) 0.0210(3) 0.0234(10) Uani 1 1 d . A .
C21 C -0.1072(3) -0.1502(4) 0.1211(3) 0.0216(10) Uani 1 1 d . . .
C22 C -0.0887(3) -0.1691(4) 0.2018(3) 0.0252(10) Uani 1 1 d . A .
C23 C -0.0723(3) -0.2698(4) 0.2321(3) 0.0303(12) Uani 1 1 d . . .
H23A H -0.0621 -0.2790 0.2879 0.036 Uiso 1 1 calc R A .
C24 C -0.0707(3) -0.3562(4) 0.1814(3) 0.0330(12) Uani 1 1 d . A .
H24A H -0.0597 -0.4255 0.2019 0.040 Uiso 1 1 calc R . .
C25 C -0.0855(3) -0.3414(4) 0.1000(3) 0.0317(12) Uani 1 1 d . . .
H25A H -0.0834 -0.3999 0.0638 0.038 Uiso 1 1 calc R A .
C26 C -0.1030(3) -0.2411(4) 0.0731(3) 0.0245(10) Uani 1 1 d . A .
C31 C -0.1469(3) 0.0769(4) 0.1496(3) 0.0204(9) Uani 1 1 d . . .
C32 C -0.2100(3) 0.0579(4) 0.2056(3) 0.0270(11) Uani 1 1 d . A .
C33 C -0.2319(3) 0.1275(4) 0.2654(3) 0.0324(12) Uani 1 1 d . . .
H33A H -0.2747 0.1102 0.3023 0.039 Uiso 1 1 calc R A .
C34 C -0.1906(3) 0.2229(4) 0.2706(3) 0.0371(13) Uani 1 1 d . A .
H34A H -0.2043 0.2719 0.3120 0.045 Uiso 1 1 calc R . .
C35 C -0.1291(3) 0.2482(4) 0.2162(3) 0.0329(12) Uani 1 1 d . . .
H35A H -0.1009 0.3145 0.2197 0.039 Uiso 1 1 calc R A .
C36 C -0.1094(3) 0.1763(4) 0.1569(3) 0.0260(11) Uani 1 1 d . A .

loop_
_atom_site_aniso_label
_atom_site_aniso_U_11
_atom_site_aniso_U_22
_atom_site_aniso_U_33
_atom_site_aniso_U_23
_atom_site_aniso_U_13
_atom_site_aniso_U_12
Ir1 0.01852(10) 0.01913(10) 0.01439(10) -0.00089(12) 0.00090(11) -0.00206(12)
P1 0.0197(5) 0.0188(6) 0.0161(5) -0.0001(4) 0.0017(4) -0.0018(5)
Cl1 0.019(2) 0.0402(15) 0.017(2) -0.003(3) -0.0075(17) -0.002(2)
C1 0.008(4) 0.026(4) 0.029(6) 0.005(6) -0.009(5) 0.001(4)
O1 0.025(6) 0.069(6) 0.012(6) -0.005(6) -0.014(4) -0.002(6)
F12 0.0350(15) 0.0203(13) 0.0293(14) 0.0042(12) -0.0028(13) -0.0057(12)
F16 0.0302(16) 0.0325(16) 0.0377(16) 0.0156(14) -0.0027(13) -0.0092(13)
F22 0.0392(16) 0.0374(16) 0.0190(13) -0.0021(13) -0.0038(13) 0.0054(14)
F26 0.0490(17) 0.0259(14) 0.0209(14) -0.0004(13) -0.0014(15) -0.0017(13)
F32 0.0314(15) 0.0380(17) 0.0373(16) 0.0017(14) 0.0102(14) -0.0035(14)
F36 0.0340(16) 0.0236(14) 0.0334(16) -0.0027(13) 0.0047(13) -0.0056(13)
C11 0.021(2) 0.023(2) 0.016(2) 0.0028(16) 0.0035(16) -0.0019(18)
C12 0.024(2) 0.020(2) 0.019(2) -0.0009(19) 0.004(2) 0.000(2)
C13 0.028(2) 0.028(2) 0.022(2) 0.000(2) -0.002(2) 0.001(2)
C14 0.028(2) 0.036(3) 0.022(2) -0.002(2) -0.006(2) 0.000(2)
C15 0.028(3) 0.024(2) 0.033(3) -0.005(2) -0.001(2) -0.004(2)
C16 0.023(2) 0.028(2) 0.019(2) 0.0023(18) 0.0039(18) 0.001(2)
C21 0.021(2) 0.021(2) 0.023(2) 0.0006(19) 0.003(2) 0.0021(19)
C22 0.019(2) 0.032(3) 0.024(2) 0.002(2) 0.004(2) -0.001(2)
C23 0.023(2) 0.042(3) 0.026(3) 0.011(2) 0.000(2) 0.001(2)
C24 0.031(3) 0.029(3) 0.039(3) 0.013(2) -0.004(2) 0.004(2)
C25 0.036(3) 0.022(2) 0.038(3) -0.006(2) -0.003(2) 0.001(2)
C26 0.026(2) 0.029(2) 0.019(2) 0.002(2) 0.000(2) -0.003(2)
C31 0.020(2) 0.022(2) 0.020(2) -0.0017(19) -0.0037(19) 0.0047(19)
C32 0.023(2) 0.033(3) 0.025(2) 0.004(2) 0.000(2) 0.007(2)
C33 0.028(3) 0.044(3) 0.025(3) 0.000(2) 0.005(2) 0.012(2)
C34 0.042(3) 0.041(3) 0.028(3) -0.012(2) -0.004(2) 0.019(3)
C35 0.036(3) 0.028(3) 0.035(3) -0.011(2) -0.012(2) 0.011(2)
C36 0.024(2) 0.030(3) 0.024(2) 0.001(2) -0.003(2) 0.007(2)

loop_
_atom_type_symbol
_atom_type_description
_atom_type_scat_dispersion_real
_atom_type_scat_dispersion_imag
_atom_type_scat_source
C C 0.0033 0.0016 'International Tables Vol C Tables 4.2.6.8 and 6.1.1.4'
H H 0.0000 0.0000 'International Tables Vol C Tables 4.2.6.8 and 6.1.1.4'
O O 0.0106 0.0060 'International Tables Vol C Tables 4.2.6.8 and 6.1.1.4'
F F 0.0171 0.0103 'International Tables Vol C Tables 4.2.6.8 and 6.1.1.4'
P P 0.1023 0.0942 'International Tables Vol C Tables 4.2.6.8 and 6.1.1.4'
Cl Cl 0.1484 0.1585 'International Tables Vol C Tables 4.2.6.8 and 6.1.1.4'
Ir Ir -1.4442 7.9887 'International Tables Vol C Tables 4.2.6.8 and 6.1.1.4'

loop_
_geom_angle_atom_site_label_1
_geom_angle_atom_site_label_2
_geom_angle_atom_site_label_3
_geom_angle
_geom_angle_site_symmetry_1
_geom_angle_site_symmetry_3
_geom_angle_publ_flag
C1 Ir1 C1 180.0(13) . 5 ?
C1 Ir1 P1 86.5(4) . . ?
C1 Ir1 P1 93.5(4) 5 . ?
C1 Ir1 P1 93.5(4) . 5 ?
C1 Ir1 P1 86.5(4) 5 5 ?
P1 Ir1 P1 180.00(8) . 5 ?
C1 Ir1 Cl1 179.3(5) . 5 ?
C1 Ir1 Cl1 0.7(5) 5 5 ?
P1 Ir1 Cl1 94.07(9) . 5 ?
P1 Ir1 Cl1 85.93(9) 5 5 ?
C1 Ir1 Cl1 0.7(5) . . ?
C1 Ir1 Cl1 179.3(5) 5 . ?
P1 Ir1 Cl1 85.93(9) . . ?
P1 Ir1 Cl1 94.07(9) 5 . ?
Cl1 Ir1 Cl1 180.0(3) 5 . ?
C31 P1 C21 107.9(2) . . ?
C31 P1 C11 99.9(2) . . ?
C21 P1 C11 106.8(2) . . ?
C31 P1 Ir1 119.34(15) . . ?
C21 P1 Ir1 103.39(15) . . ?
C11 P1 Ir1 118.83(14) . . ?
O1 C1 Ir1 177.2(15) . . ?
C12 C11 C16 113.6(4) . . ?
C12 C11 P1 118.3(3) . . ?
C16 C11 P1 128.0(3) . . ?
F12 C12 C13 118.1(4) . . ?
F12 C12 C11 116.8(4) . . ?
C13 C12 C11 125.1(4) . . ?
C12 C13 C14 118.0(4) . . ?
C15 C14 C13 121.2(4) . . ?
C14 C15 C16 118.0(5) . . ?
F16 C16 C15 117.2(4) . . ?
F16 C16 C11 118.8(4) . . ?
C15 C16 C11 124.1(4) . . ?
C26 C21 C22 113.8(4) . . ?
C26 C21 P1 118.4(3) . . ?
C22 C21 P1 127.2(4) . . ?
F22 C22 C23 117.7(4) . . ?
F22 C22 C21 119.2(4) . . ?
C23 C22 C21 123.1(5) . . ?
C24 C23 C22 119.9(5) . . ?
C23 C24 C25 119.4(5) . . ?
C26 C25 C24 118.6(5) . . ?
C25 C26 F26 118.3(4) . . ?
C25 C26 C21 125.1(4) . . ?
F26 C26 C21 116.5(4) . . ?
C36 C31 C32 114.3(4) . . ?
C36 C31 P1 124.0(4) . . ?
C32 C31 P1 121.6(4) . . ?
F32 C32 C33 118.4(4) . . ?
F32 C32 C31 117.3(4) . . ?
C33 C32 C31 124.2(5) . . ?
C32 C33 C34 118.4(5) . . ?
C33 C34 C35 120.6(5) . . ?
C36 C35 C34 119.2(5) . . ?
F36 C36 C35 117.3(5) . . ?
F36 C36 C31 119.4(4) . . ?
C35 C36 C31 123.3(5) . . ?

loop_
_geom_bond_atom_site_label_1
_geom_bond_atom_site_label_2
_geom_bond_distance
_geom_bond_site_symmetry_2
_geom_bond_publ_flag
Ir1 C1 1.783(12) . ?
Ir1 C1 1.783(12) 5 ?
Ir1 P1 2.3026(11) . ?
Ir1 P1 2.3026(11) 5 ?
Ir1 Cl1 2.408(4) 5 ?
Ir1 Cl1 2.408(4) . ?
P1 C31 1.827(5) . ?
P1 C21 1.832(5) . ?
P1 C11 1.835(5) . ?
C1 O1 1.152(12) . ?
F12 C12 1.359(5) . ?
F16 C16 1.350(5) . ?
F22 C22 1.354(5) . ?
F26 C26 1.370(5) . ?
F32 C32 1.360(6) . ?
F36 C36 1.359(5) . ?
C11 C12 1.400(6) . ?
C11 C16 1.400(6) . ?
C12 C13 1.370(6) . ?
C13 C14 1.385(6) . ?
C14 C15 1.382(7) . ?
C15 C16 1.394(7) . ?
C21 C26 1.393(6) . ?
C21 C22 1.395(6) . ?
C22 C23 1.384(7) . ?
C23 C24 1.374(7) . ?
C24 C25 1.388(7) . ?
C25 C26 1.365(7) . ?
C31 C36 1.390(7) . ?
C31 C32 1.402(6) . ?
C32 C33 1.370(7) . ?
C33 C34 1.373(8) . ?
C34 C35 1.381(7) . ?
C35 C36 1.375(7) . ?

loop_
_geom_torsion_atom_site_label_1
_geom_torsion_atom_site_label_2
_geom_torsion_atom_site_label_3
_geom_torsion_atom_site_label_4
_geom_torsion
_geom_torsion_site_symmetry_1
_geom_torsion_site_symmetry_2
_geom_torsion_site_symmetry_3
_geom_torsion_site_symmetry_4
_geom_torsion_publ_flag
Cl1 Ir1 P1 C11 177.4(2) . . . . ?
Cl1 Ir1 P1 C21 -64.6(2) . . . . ?
Cl1 Ir1 P1 C31 55.1(2) . . . . ?
Ir1 P1 C11 C12 -55.4(4) . . . . ?
Ir1 P1 C11 C16 124.9(4) . . . . ?
Ir1 P1 C21 C22 104.9(4) . . . . ?
Ir1 P1 C21 C26 -65.2(4) . . . . ?
Ir1 P1 C31 C32 -167.3(3) . . . . ?
Ir1 P1 C31 C36 15.1(5) . . . . ?
